data_2214287
loop_
_publ_author_name
'Shishkina, Svetlana V.'
'Shishkin, Oleg V.'
'Redkin, Ruslan Gr.'
'Shemchuk, Leonid A.'
'Chernykh, Valentin P.'

_publ_section_title
;Methyl
 5'-acetyl-2'-amino-6'-methyl-2-oxospiro[indoline-3,4'-4<i>H</i>-pyran]-3'-carboxylate
;
_journal_coeditor_code KP2112
_journal_issue 7
_journal_name_full 'Acta Crystallographica Section E'
_journal_page_first o3193
_journal_page_last o3193
_journal_paper_doi 10.1107/S1600536807027547
_journal_volume 63
_journal_year 2007
_chemical_formula_iupac 'C18 H18 N2 O5'
_chemical_formula_moiety 'C18 H18 N2 O5'
_chemical_formula_sum 'C18 H18 N2 O5'
_chemical_formula_weight 342.34
_chemical_name_systematic
;Methyl
5'-acetyl-2'-amino-6'-methyl-2-oxospiro[indoline-3,4'-4H-pyran]-3'-carboxylate
;
_space_group_IT_number 15
_symmetry_cell_setting monoclinic
_symmetry_space_group_name_Hall '-C 2yc'
_symmetry_space_group_name_H-M 'C 1 2/c 1'
_atom_sites_solution_hydrogens difmap
_atom_sites_solution_primary direct
_atom_sites_solution_secondary difmap
_audit_creation_method SHELXL-97
_cell_angle_alpha 90.00
_cell_angle_beta 122.818(3)
_cell_angle_gamma 90.00
_cell_formula_units_Z 8
_cell_length_a 24.5506(9)
_cell_length_b 10.6729(4)
_cell_length_c 15.8285(7)
_cell_measurement_reflns_used 6306
_cell_measurement_temperature 293(2)
_cell_measurement_theta_max 35
_cell_measurement_theta_min 3
_cell_volume 3485.5(3)
_computing_cell_refinement
;
CrysAlis RED (Oxford Diffraction, 2006)
;
_computing_data_collection
;
CrysAlis CCD (Oxford Diffraction, 2006)
;
_computing_data_reduction
;
CrysAlis RED
;
_computing_molecular_graphics 'XP (Siemens, 1998)'
_computing_publication_material SHELXTL
_computing_structure_refinement 'SHELXTL (or SHELXTL-Plus?)'
_computing_structure_solution 'SHELXTL (or SHELXTL-Plus?)(Sheldrick, 1998)'
_diffrn_ambient_temperature 293(2)
_diffrn_detector_area_resol_mean 16.1827
_diffrn_measured_fraction_theta_full 0.980
_diffrn_measured_fraction_theta_max 0.980
_diffrn_measurement_device_type 'Oxford Diffraction Xcalibur3'
_diffrn_measurement_method \w
_diffrn_radiation_monochromator graphite
_diffrn_radiation_source 'Enhance (Mo) X-ray Source'
_diffrn_radiation_type MoK\a
_diffrn_radiation_wavelength 0.71073
_diffrn_reflns_av_R_equivalents 0.0312
_diffrn_reflns_av_sigmaI/netI 0.0373
_diffrn_reflns_limit_h_max 29
_diffrn_reflns_limit_h_min -29
_diffrn_reflns_limit_k_max 12
_diffrn_reflns_limit_k_min -12
_diffrn_reflns_limit_l_max 17
_diffrn_reflns_limit_l_min -18
_diffrn_reflns_number 10420
_diffrn_reflns_theta_full 25.00
_diffrn_reflns_theta_max 25.00
_diffrn_reflns_theta_min 2.93
_diffrn_standards_decay_% 5
_diffrn_standards_interval_count 50
_diffrn_standards_number 2
_exptl_absorpt_coefficient_mu 0.096
_exptl_absorpt_correction_type none
_exptl_crystal_colour colourless
_exptl_crystal_density_diffrn 1.305
_exptl_crystal_density_method 'not measured'
_exptl_crystal_description plate
_exptl_crystal_F_000 1440
_exptl_crystal_size_max 0.30
_exptl_crystal_size_mid 0.10
_exptl_crystal_size_min 0.05
_refine_diff_density_max 0.322
_refine_diff_density_min -0.208
_refine_ls_extinction_method none
_refine_ls_goodness_of_fit_ref 1.087
_refine_ls_hydrogen_treatment mixed
_refine_ls_matrix_type full
_refine_ls_number_parameters 241
_refine_ls_number_reflns 3018
_refine_ls_number_restraints 0
_refine_ls_restrained_S_all 1.087
_refine_ls_R_factor_all 0.066
_refine_ls_R_factor_gt 0.047
_refine_ls_shift/su_max 0.000
_refine_ls_shift/su_mean 0.000
_refine_ls_structure_factor_coef Fsqd
_refine_ls_weighting_details 'calc w=1/[\s^2^(Fo^2^)+(0.0851P)^2^+1.3474P] where P=(Fo^2^+2Fc^2^)/3'
_refine_ls_weighting_scheme calc
_refine_ls_wR_factor_gt 0.131
_refine_ls_wR_factor_ref 0.149
_reflns_number_gt 2240
_reflns_number_total 3018
_reflns_threshold_expression I>2sigma(I)
_cod_data_source_file kp2112.cif
_cod_data_source_block I
_cod_original_cell_volume 3485.5(2)
_cod_original_sg_symbol_H-M 'C 2/c'
_cod_database_code 2214287
_cod_database_fobs_code 2214287

loop_
_symmetry_equiv_pos_as_xyz
'x, y, z'
'-x, y, -z+1/2'
'x+1/2, y+1/2, z'
'-x+1/2, y+1/2, -z+1/2'
'-x, -y, -z'
'x, -y, z-1/2'
'-x+1/2, -y+1/2, -z'
'x+1/2, -y+1/2, z-1/2'

loop_
_atom_site_type_symbol
_atom_site_label
_atom_site_fract_x
_atom_site_fract_y
_atom_site_fract_z
_atom_site_U_iso_or_equiv
_atom_site_adp_type
_atom_site_calc_flag
_atom_site_refinement_flags
_atom_site_occupancy
O O1 0.08678(6) 0.67104(13) 0.34768(10) 0.0526(4) Uani d . 1
O O2 0.28466(6) 0.64340(14) 0.44108(11) 0.0602(4) Uani d . 1
O O3 0.19920(8) 0.99077(15) 0.32023(13) 0.0770(5) Uani d . 1
O O4 0.10457(7) 0.89331(14) 0.22049(12) 0.0695(5) Uani d . 1
O O5 0.09930(8) 0.40131(17) 0.26489(14) 0.0787(5) Uani d . 1
N N1 0.03680(7) 0.65486(15) 0.17652(12) 0.0483(4) Uani d . 1
H H1N -0.0044(13) 0.663(2) 0.1598(19) 0.070(7) Uiso d . 1
N N2 0.29878(9) 0.8478(2) 0.45134(15) 0.0626(5) Uani d . 1
H H2NB 0.3365(13) 0.830(2) 0.511(2) 0.067(7) Uiso d . 1
H H2NA 0.2827(13) 0.926(3) 0.430(2) 0.084(9) Uiso d . 1
C C1 0.05499(9) 0.64990(16) 0.10680(14) 0.0457(4) Uani d . 1
C C2 0.01655(10) 0.64695(19) 0.00309(15) 0.0584(6) Uani d . 1
H H2 -0.0284 0.6499 -0.0306 0.070 Uiso calc R 1
C C3 0.04697(12) 0.6395(2) -0.04904(16) 0.0641(6) Uani d . 1
H H3 0.0221 0.6381 -0.1189 0.077 Uiso calc R 1
C C4 0.11360(12) 0.6342(2) 0.00091(16) 0.0610(6) Uani d . 1
H H4 0.1330 0.6278 -0.0356 0.073 Uiso calc R 1
C C5 0.15193(10) 0.63820(18) 0.10521(15) 0.0510(5) Uani d . 1
H H5 0.1969 0.6347 0.1389 0.061 Uiso calc R 1
C C6 0.12235(8) 0.64741(16) 0.15742(13) 0.0431(4) Uani d . 1
C C7 0.15141(8) 0.65374(16) 0.27042(13) 0.0388(4) Uani d . 1
C C8 0.08823(8) 0.66018(17) 0.27184(14) 0.0431(4) Uani d . 1
C C9 0.18856(8) 0.53477(17) 0.32161(13) 0.0433(4) Uani d . 1
C C10 0.24992(9) 0.53452(19) 0.39961(15) 0.0525(5) Uani d . 1
C C11 0.25668(9) 0.75611(19) 0.40164(14) 0.0487(5) Uani d . 1
C C12 0.19375(8) 0.76803(18) 0.32151(13) 0.0450(4) Uani d . 1
C C13 0.16859(10) 0.89299(19) 0.28959(15) 0.0545(5) Uani d . 1
C C14 0.07229(14) 1.0115(3) 0.1836(2) 0.0975(10) Uani d . 1
H H14B 0.0863 1.0522 0.1437 0.117 Uiso calc R 1
H H14A 0.0824 1.0660 0.2393 0.117 Uiso calc R 1
C C15 -0.00001(19) 0.9856(4) 0.1196(4) 0.1426(16) Uani d . 1
H H15C -0.0092 0.9300 0.0657 0.214 Uiso calc R 1
H H15B -0.0230 1.0630 0.0923 0.214 Uiso calc R 1
H H15A -0.0135 0.9476 0.1603 0.214 Uiso calc R 1
C C16 0.15250(9) 0.41441(18) 0.27901(14) 0.0492(5) Uani d . 1
C C17 0.17974(14) 0.3148(2) 0.2462(2) 0.0835(8) Uani d . 1
H H17C 0.2221 0.3394 0.2628 0.125 Uiso calc R 1
H H17B 0.1518 0.3032 0.1748 0.125 Uiso calc R 1
H H17A 0.1828 0.2377 0.2798 0.125 Uiso calc R 1
C C18 0.29125(12) 0.4255(3) 0.45825(19) 0.0831(8) Uani d . 1
H H18C 0.3242 0.4135 0.4438 0.125 Uiso calc R 1
H H18B 0.2649 0.3516 0.4399 0.125 Uiso calc R 1
H H18A 0.3113 0.4414 0.5288 0.125 Uiso calc R 1

loop_
_atom_site_aniso_label
_atom_site_aniso_U_11
_atom_site_aniso_U_22
_atom_site_aniso_U_33
_atom_site_aniso_U_12
_atom_site_aniso_U_13
_atom_site_aniso_U_23
O1 0.0338(7) 0.0759(9) 0.0445(8) -0.0015(6) 0.0188(6) -0.0062(6)
O2 0.0326(7) 0.0714(10) 0.0538(9) 0.0016(6) 0.0085(6) -0.0094(7)
O3 0.0651(10) 0.0576(10) 0.0789(11) -0.0174(8) 0.0198(9) -0.0042(8)
O4 0.0492(9) 0.0526(9) 0.0694(10) 0.0000(6) 0.0078(8) 0.0017(7)
O5 0.0548(10) 0.0833(12) 0.0920(13) -0.0154(8) 0.0359(9) -0.0148(9)
N1 0.0248(8) 0.0650(10) 0.0432(9) -0.0036(6) 0.0108(7) -0.0015(7)
N2 0.0408(10) 0.0775(14) 0.0499(11) -0.0170(9) 0.0117(9) -0.0105(9)
C1 0.0374(9) 0.0490(10) 0.0394(10) -0.0074(7) 0.0134(8) -0.0021(8)
C2 0.0434(11) 0.0633(13) 0.0440(11) -0.0091(9) 0.0076(9) -0.0012(9)
C3 0.0713(15) 0.0683(14) 0.0374(11) -0.0151(10) 0.0195(11) -0.0039(9)
C4 0.0712(15) 0.0679(14) 0.0466(12) -0.0111(10) 0.0336(11) -0.0055(9)
C5 0.0486(11) 0.0551(12) 0.0480(11) -0.0079(8) 0.0252(10) -0.0044(8)
C6 0.0375(9) 0.0460(10) 0.0387(10) -0.0069(7) 0.0161(8) -0.0045(7)
C7 0.0289(8) 0.0465(10) 0.0363(9) -0.0033(7) 0.0145(7) -0.0028(7)
C8 0.0319(9) 0.0502(10) 0.0416(10) -0.0021(7) 0.0163(8) -0.0034(7)
C9 0.0382(9) 0.0521(11) 0.0393(9) 0.0024(7) 0.0209(8) -0.0015(8)
C10 0.0417(10) 0.0595(12) 0.0466(11) 0.0061(8) 0.0176(9) -0.0054(9)
C11 0.0361(9) 0.0635(13) 0.0435(10) -0.0077(8) 0.0197(8) -0.0082(9)
C12 0.0336(9) 0.0581(11) 0.0391(9) -0.0063(8) 0.0170(8) -0.0054(8)
C13 0.0484(11) 0.0555(12) 0.0477(11) -0.0098(9) 0.0183(9) -0.0058(9)
C14 0.0754(17) 0.0617(15) 0.098(2) 0.0061(13) 0.0102(15) 0.0115(14)
C15 0.090(2) 0.113(3) 0.158(4) 0.031(2) 0.024(2) 0.027(2)
C16 0.0481(11) 0.0542(11) 0.0415(10) -0.0006(8) 0.0218(9) 0.0040(8)
C17 0.0882(18) 0.0638(15) 0.104(2) -0.0079(13) 0.0556(17) -0.0230(14)
C18 0.0654(15) 0.0803(17) 0.0650(15) 0.0258(13) 0.0102(12) -0.0028(12)

loop_
_atom_type_symbol
_atom_type_description
_atom_type_scat_dispersion_real
_atom_type_scat_dispersion_imag
_atom_type_scat_source
C C 0.0033 0.0016 'International Tables Vol C Tables 4.2.6.8 and 6.1.1.4'
H H 0.0000 0.0000 'International Tables Vol C Tables 4.2.6.8 and 6.1.1.4'
N N 0.0061 0.0033 'International Tables Vol C Tables 4.2.6.8 and 6.1.1.4'
O O 0.0106 0.0060 'International Tables Vol C Tables 4.2.6.8 and 6.1.1.4'

loop_
_geom_angle_atom_site_label_1
_geom_angle_atom_site_label_2
_geom_angle_atom_site_label_3
_geom_angle
C11 O2 C10 119.97(14)
C13 O4 C14 118.56(17)
C8 N1 C1 112.32(15)
C8 N1 H1N 123.3(16)
C1 N1 H1N 124.1(16)
C11 N2 H2NB 119.2(15)
C11 N2 H2NA 114.4(18)
H2NB N2 H2NA 125(2)
C2 C1 C6 121.10(19)
C2 C1 N1 129.37(18)
C6 C1 N1 109.52(16)
C1 C2 C3 117.93(19)
C1 C2 H2 121.0
C3 C2 H2 121.0
C4 C3 C2 121.10(19)
C4 C3 H3 119.5
C2 C3 H3 119.5
C3 C4 C5 120.6(2)
C3 C4 H4 119.7
C5 C4 H4 119.7
C6 C5 C4 118.74(19)
C6 C5 H5 120.6
C4 C5 H5 120.6
C5 C6 C1 120.49(17)
C5 C6 C7 130.34(16)
C1 C6 C7 109.16(15)
C9 C7 C12 110.36(14)
C9 C7 C6 110.66(14)
C12 C7 C6 114.17(14)
C9 C7 C8 110.05(14)
C12 C7 C8 110.76(14)
C6 C7 C8 100.45(13)
O1 C8 N1 126.49(17)
O1 C8 C7 124.99(16)
N1 C8 C7 108.50(16)
C10 C9 C16 120.72(17)
C10 C9 C7 123.15(16)
C16 C9 C7 116.12(14)
C9 C10 O2 122.41(17)
C9 C10 C18 128.6(2)
O2 C10 C18 108.93(17)
N2 C11 O2 110.06(17)
N2 C11 C12 127.1(2)
O2 C11 C12 122.82(16)
C11 C12 C13 117.59(17)
C11 C12 C7 121.29(17)
C13 C12 C7 121.10(15)
O3 C13 O4 121.16(19)
O3 C13 C12 126.63(18)
O4 C13 C12 112.20(16)
O4 C14 C15 107.5(2)
O4 C14 H14B 110.2
C15 C14 H14B 110.2
O4 C14 H14A 110.2
C15 C14 H14A 110.2
H14B C14 H14A 108.5
C14 C15 H15C 109.5
C14 C15 H15B 109.5
H15C C15 H15B 109.5
C14 C15 H15A 109.5
H15C C15 H15A 109.5
H15B C15 H15A 109.5
O5 C16 C17 119.8(2)
O5 C16 C9 119.91(18)
C17 C16 C9 120.08(18)
C16 C17 H17C 109.5
C16 C17 H17B 109.5
H17C C17 H17B 109.5
C16 C17 H17A 109.5
H17C C17 H17A 109.5
H17B C17 H17A 109.5
C10 C18 H18C 109.5
C10 C18 H18B 109.5
H18C C18 H18B 109.5
C10 C18 H18A 109.5
H18C C18 H18A 109.5
H18B C18 H18A 109.5

loop_
_geom_bond_atom_site_label_1
_geom_bond_atom_site_label_2
_geom_bond_distance
O1 C8 1.226(2)
O2 C11 1.358(2)
O2 C10 1.379(2)
O3 C13 1.222(2)
O4 C13 1.343(2)
O4 C14 1.435(3)
O5 C16 1.208(2)
N1 C8 1.345(2)
N1 C1 1.398(3)
N1 H1N 0.90(3)
N2 C11 1.328(2)
N2 H2NB 0.91(3)
N2 H2NA 0.90(3)
C1 C2 1.381(3)
C1 C6 1.393(3)
C2 C3 1.383(3)
C2 H2 0.9300
C3 C4 1.379(3)
C3 H3 0.9300
C4 C5 1.389(3)
C4 H4 0.9300
C5 C6 1.368(3)
C5 H5 0.9300
C6 C7 1.526(2)
C7 C9 1.516(2)
C7 C12 1.520(2)
C7 C8 1.565(2)
C9 C10 1.333(3)
C9 C16 1.497(3)
C10 C18 1.491(3)
C11 C12 1.374(3)
C12 C13 1.441(3)
C14 C15 1.518(5)
C14 H14B 0.9700
C14 H14A 0.9700
C15 H15C 0.9600
C15 H15B 0.9600
C15 H15A 0.9600
C16 C17 1.491(3)
C17 H17C 0.9600
C17 H17B 0.9600
C17 H17A 0.9600
C18 H18C 0.9600
C18 H18B 0.9600
C18 H18A 0.9600

loop_
_geom_hbond_atom_site_label_D
_geom_hbond_atom_site_label_H
_geom_hbond_atom_site_label_A
_geom_hbond_site_symmetry_A
_geom_hbond_distance_DH
_geom_hbond_distance_HA
_geom_hbond_distance_DA
_geom_hbond_angle_DHA
_geom_hbond_publ_flag
N1 H1N O1 2 0.90(3) 1.96(3) 2.850(2) 168(2) yes
N2 H2NA O3 . 0.90(3) 1.96(3) 2.667(3) 134(2) yes
N2 H2NB O1 7_566 0.91(3) 2.00(3) 2.892(2) 166(2) yes

loop_
_geom_torsion_atom_site_label_1
_geom_torsion_atom_site_label_2
_geom_torsion_atom_site_label_3
_geom_torsion_atom_site_label_4
_geom_torsion
C8 N1 C1 C2 -178.18(19)
C8 N1 C1 C6 2.1(2)
C6 C1 C2 C3 1.0(3)
N1 C1 C2 C3 -178.70(19)
C1 C2 C3 C4 0.5(3)
C2 C3 C4 C5 -1.0(3)
C3 C4 C5 C6 0.1(3)
C4 C5 C6 C1 1.4(3)
C4 C5 C6 C7 -179.93(18)
C2 C1 C6 C5 -2.0(3)
N1 C1 C6 C5 177.77(16)
C2 C1 C6 C7 179.12(16)
N1 C1 C6 C7 -1.15(19)
C5 C6 C7 C9 -62.6(2)
C1 C6 C7 C9 116.19(16)
C5 C6 C7 C12 62.6(2)
C1 C6 C7 C12 -118.60(16)
C5 C6 C7 C8 -178.84(18)
C1 C6 C7 C8 -0.05(18)
C1 N1 C8 O1 176.39(18)
C1 N1 C8 C7 -2.1(2)
C9 C7 C8 O1 66.1(2)
C12 C7 C8 O1 -56.2(2)
C6 C7 C8 O1 -177.25(17)
C9 C7 C8 N1 -115.41(16)
C12 C7 C8 N1 122.29(16)
C6 C7 C8 N1 1.28(18)
C12 C7 C9 C10 -0.7(2)
C6 C7 C9 C10 126.69(19)
C8 C7 C9 C10 -123.20(19)
C12 C7 C9 C16 179.85(15)
C6 C7 C9 C16 -52.80(19)
C8 C7 C9 C16 57.31(19)
C16 C9 C10 O2 -179.83(16)
C7 C9 C10 O2 0.7(3)
C16 C9 C10 C18 -2.4(3)
C7 C9 C10 C18 178.2(2)
C11 O2 C10 C9 -0.8(3)
C11 O2 C10 C18 -178.72(19)
C10 O2 C11 N2 -178.78(17)
C10 O2 C11 C12 1.0(3)
N2 C11 C12 C13 -3.3(3)
O2 C11 C12 C13 177.05(17)
N2 C11 C12 C7 178.69(18)
O2 C11 C12 C7 -1.0(3)
C9 C7 C12 C11 0.8(2)
C6 C7 C12 C11 -124.59(19)
C8 C7 C12 C11 122.91(18)
C9 C7 C12 C13 -177.20(16)
C6 C7 C12 C13 57.4(2)
C8 C7 C12 C13 -55.1(2)
C14 O4 C13 O3 -0.6(3)
C14 O4 C13 C12 178.2(2)
C11 C12 C13 O3 7.4(3)
C7 C12 C13 O3 -174.5(2)
C11 C12 C13 O4 -171.36(18)
C7 C12 C13 O4 6.7(3)
C13 O4 C14 C15 -171.6(3)
C10 C9 C16 O5 130.3(2)
C7 C9 C16 O5 -50.2(2)
C10 C9 C16 C17 -54.7(3)
C7 C9 C16 C17 124.8(2)

loop_
_cod_related_entry_id
_cod_related_entry_database
_cod_related_entry_code
1 ChemSpider 2092107
